data_2300359
loop_
_publ_author_name
'Macchi, Piero'
'B\"urgi, Hans-Beat'
'Chimpri, Abita S.'
'Hauser, J\"urg'
'G\'al, Zolt\'an'

_publ_section_title
;
 Low-energy contamination of Mo microsource X-ray radiation: analysis
 and solution of the problem
;
_journal_coeditor_code HE5530
_journal_issue 4
_journal_name_full 'Journal of Applied Crystallography'
_journal_page_first 763
_journal_page_last 771
_journal_paper_doi 10.1107/S0021889811016232
_journal_volume 44
_journal_year 2011
_chemical_absolute_configuration unk
_chemical_formula_sum 'C6 H24 N8 Ni O6'
_chemical_formula_weight 363.04
_chemical_name_systematic
;
 ?
;
_space_group_IT_number 178
_symmetry_space_group_name_Hall 'P 61 2 (0 0 5)'
_symmetry_space_group_name_H-M 'P 61 2 2'
_atom_sites_solution_hydrogens geom
_atom_sites_solution_primary direct
_atom_sites_solution_secondary difmap
_audit_conform_dict_location ftp://ftp.iucr.org/pub/cif_core.dic
_audit_conform_dict_name cif_core.dic
_audit_conform_dict_version 2.4
_audit_creation_date 2011-03-11T15:57:51-00:00
_audit_creation_method 'WinGX routine CIF_UPDATE'
_cell_angle_alpha 90.000(5)
_cell_angle_beta 90.000(5)
_cell_angle_gamma 120.000(5)
_cell_formula_units_Z 6
_cell_length_a 8.806(5)
_cell_length_b 8.806(5)
_cell_length_c 33.147(5)
_cell_measurement_temperature 100(2)
_cell_volume 2226.0(18)
_computing_structure_refinement 'SHELXL-97 (Sheldrick, 1997)'
_diffrn_ambient_temperature 100(2)
_diffrn_measured_fraction_theta_full 0.951
_diffrn_measured_fraction_theta_max 0.951
_diffrn_radiation_monochromator graphite
_diffrn_radiation_type MoK\a
_diffrn_radiation_wavelength 0.71069
_diffrn_reflns_av_R_equivalents 0.0314
_diffrn_reflns_av_unetI/netI 0.0239
_diffrn_reflns_limit_h_max 11
_diffrn_reflns_limit_h_min -10
_diffrn_reflns_limit_k_max 11
_diffrn_reflns_limit_k_min -10
_diffrn_reflns_limit_l_max 44
_diffrn_reflns_limit_l_min -44
_diffrn_reflns_number 10049
_diffrn_reflns_theta_full 28.86
_diffrn_reflns_theta_max 28.86
_diffrn_reflns_theta_min 2.94
_exptl_absorpt_coefficient_mu 1.349
_exptl_absorpt_correction_T_max 1.00000
_exptl_absorpt_correction_T_min 0.81786
_exptl_absorpt_correction_type multi-scan
_exptl_crystal_density_diffrn 1.625
_exptl_crystal_density_method 'not measured'
_exptl_crystal_F_000 1152
_exptl_crystal_size_max 0.181
_exptl_crystal_size_mid 0.125
_exptl_crystal_size_min 0.052
_refine_diff_density_max 0.319
_refine_diff_density_min -0.537
_refine_diff_density_rms 0.053
_refine_ls_abs_structure_details 'Flack H D (1983), Acta Cryst. A39, 876-881'
_refine_ls_abs_structure_Flack 0.00(2)
_refine_ls_extinction_method none
_refine_ls_goodness_of_fit_ref 0.897
_refine_ls_hydrogen_treatment refall
_refine_ls_matrix_type full
_refine_ls_number_parameters 144
_refine_ls_number_reflns 1810
_refine_ls_number_restraints 0
_refine_ls_restrained_S_all 0.897
_refine_ls_R_factor_all 0.0301
_refine_ls_R_factor_gt 0.028
_refine_ls_shift/su_max 0.16
_refine_ls_shift/su_mean 0.044
_refine_ls_structure_factor_coef Fsqd
_refine_ls_weighting_details 'calc w=1/[\s^2^(Fo^2^)+(0.1000P)^2^+0.0000P] where P=(Fo^2^+2Fc^2^)/3'
_refine_ls_weighting_scheme calc
_refine_ls_wR_factor_gt 0.1019
_refine_ls_wR_factor_ref 0.1045
_reflns_number_gt 1730
_reflns_number_total 1810
_reflns_threshold_expression >2sigma(I)
_cod_data_source_file he5530.cif
_cod_data_source_block IC
_cod_database_code 2300359

loop_
_symmetry_equiv_pos_as_xyz
'x, y, z'
'-x, -y, z+1/2'
'-y, -x, -z+5/6'
'y, x, -z+1/3'
'x-y, -y, -z'
'-x+y, y, -z+1/2'
'x, x-y, -z+1/6'
'-x, -x+y, -z+2/3'
'-y, x-y, z+1/3'
'y, -x+y, z+5/6'
'x-y, x, z+1/6'
'-x+y, -x, z+2/3'

loop_
_atom_site_label
_atom_site_type_symbol
_atom_site_fract_x
_atom_site_fract_y
_atom_site_fract_z
_atom_site_U_iso_or_equiv
_atom_site_adp_type
_atom_site_occupancy
_atom_site_symmetry_multiplicity
_atom_site_calc_flag
_atom_site_refinement_flags
Ni Ni 0.35901(2) 0.71802(5) 0.25 0.01063(15) Uani 1 2 d S
N1A N 0.1772(3) 0.7343(3) 0.21035(6) 0.0152(4) Uani 1 1 d .
N1B N 0.5806(3) 0.9118(3) 0.21777(6) 0.0152(4) Uani 1 1 d .
N1C N 0.3580(3) 0.5069(3) 0.21789(6) 0.0153(4) Uani 1 1 d .
C1A C 0.1686(4) 0.8930(4) 0.22104(7) 0.0175(5) Uani 1 1 d .
C1B C 0.7368(3) 0.9098(4) 0.23315(7) 0.0169(5) Uani 1 1 d .
C1C C 0.1933(3) 0.3451(3) 0.22779(7) 0.0168(5) Uani 1 1 d .
H1A H 0.218(4) 0.746(4) 0.1845(9) 0.027(8) Uiso 1 1 d .
H2A H 0.074(5) 0.643(5) 0.2116(8) 0.019(7) Uiso 1 1 d .
H1B H 0.569(4) 0.891(4) 0.1913(9) 0.025(8) Uiso 1 1 d .
H2B H 0.585(4) 1.017(4) 0.2206(7) 0.009(6) Uiso 1 1 d .
H1C H 0.365(4) 0.520(4) 0.1903(8) 0.016(7) Uiso 1 1 d .
H2C H 0.454(5) 0.494(4) 0.2259(7) 0.023(8) Uiso 1 1 d .
H3A H 0.062(4) 0.884(4) 0.2106(7) 0.008(6) Uiso 1 1 d .
H4A H 0.268(4) 0.987(4) 0.2099(7) 0.007(6) Uiso 1 1 d .
H3B H 0.736(4) 0.810(5) 0.2225(8) 0.017(8) Uiso 1 1 d .
H4B H 0.853(4) 1.022(4) 0.2259(8) 0.020(7) Uiso 1 1 d .
H3C H 0.197(5) 0.244(5) 0.2218(9) 0.035(10) Uiso 1 1 d .
H4C H 0.098(5) 0.349(5) 0.2140(10) 0.034(9) Uiso 1 1 d .
N2 N 0.6778(3) 0.3872(2) 0.29595(6) 0.0151(4) Uani 1 1 d .
O1A O 0.8039(3) 0.5390(2) 0.29884(5) 0.0250(4) Uani 1 1 d .
O1B O 0.7013(3) 0.2583(3) 0.29686(5) 0.0241(4) Uani 1 1 d .
O1C O 0.5247(2) 0.3625(3) 0.29349(5) 0.0230(4) Uani 1 1 d .

loop_
_atom_site_aniso_label
_atom_site_aniso_U_11
_atom_site_aniso_U_22
_atom_site_aniso_U_33
_atom_site_aniso_U_23
_atom_site_aniso_U_13
_atom_site_aniso_U_12
Ni 0.00887(18) 0.0088(2) 0.0142(2) 0 0.00059(12) 0.00441(11)
N1A 0.0131(10) 0.0141(10) 0.0202(9) 0.0003(8) -0.0010(8) 0.0081(9)
N1B 0.0138(10) 0.0117(10) 0.0181(9) 0.0021(8) 0.0024(8) 0.0050(8)
N1C 0.0135(9) 0.0130(10) 0.0213(9) -0.0003(8) 0.0005(8) 0.0080(8)
C1A 0.0151(13) 0.0144(12) 0.0256(11) 0.0017(9) -0.0004(9) 0.0093(10)
C1B 0.0113(11) 0.0124(12) 0.0263(11) 0.0000(9) 0.0040(9) 0.0055(10)
C1C 0.0130(12) 0.0106(11) 0.0251(11) -0.0035(9) -0.0008(9) 0.0046(10)
N2 0.0153(10) 0.0160(9) 0.0138(9) 0.0011(6) 0.0019(6) 0.0076(8)
O1A 0.0181(10) 0.0159(9) 0.0340(9) 0.0026(7) 0.0045(7) 0.0033(8)
O1B 0.0254(11) 0.0207(10) 0.0312(9) -0.0010(7) -0.0004(7) 0.0154(9)
O1C 0.0152(9) 0.0265(10) 0.0309(9) 0.0000(8) -0.0023(7) 0.0132(8)

loop_
_atom_type_symbol
_atom_type_description
_atom_type_scat_dispersion_real
_atom_type_scat_dispersion_imag
_atom_type_scat_source
C C 0.0033 0.0016 'International Tables Vol C Tables 4.2.6.8 and 6.1.1.4'
H H 0 0 'International Tables Vol C Tables 4.2.6.8 and 6.1.1.4'
N N 0.0061 0.0033 'International Tables Vol C Tables 4.2.6.8 and 6.1.1.4'
O O 0.0106 0.006 'International Tables Vol C Tables 4.2.6.8 and 6.1.1.4'
Ni Ni 0.3393 1.1124 'International Tables Vol C Tables 4.2.6.8 and 6.1.1.4'

loop_
_geom_angle_atom_site_label_1
_geom_angle_atom_site_label_2
_geom_angle_atom_site_label_3
_geom_angle
_geom_angle_site_symmetry_1
_geom_angle_site_symmetry_3
N1B Ni N1B 92.07(12) 6 .
N1B Ni N1A 82.19(8) 6 .
N1B Ni N1A 93.14(9) . .
N1B Ni N1A 93.15(9) 6 6
N1B Ni N1A 82.19(8) . 6
N1A Ni N1A 173.31(12) . 6
N1B Ni N1C 92.90(8) 6 6
N1B Ni N1C 174.06(9) . 6
N1A Ni N1C 90.74(9) . 6
N1A Ni N1C 94.30(8) 6 6
N1B Ni N1C 174.06(9) 6 .
N1B Ni N1C 92.90(8) . .
N1A Ni N1C 94.30(8) . .
N1A Ni N1C 90.74(9) 6 .
N1C Ni N1C 82.32(11) 6 .
C1A N1A Ni 108.11(15) . .
C1B N1B Ni 107.67(14) . .
C1C N1C Ni 107.70(15) . .
N1A C1A C1B 108.6(2) . 6
N1B C1B C1A 108.9(2) . 6
N1C C1C C1C 109.66(16) . 6
O1A N2 O1B 120.6(2) . .
O1A N2 O1C 119.7(2) . .
O1B N2 O1C 119.6(2) . .

loop_
_geom_bond_atom_site_label_1
_geom_bond_atom_site_label_2
_geom_bond_distance
_geom_bond_site_symmetry_2
Ni N1B 2.128(2) 6
Ni N1B 2.128(2) .
Ni N1A 2.131(2) .
Ni N1A 2.131(2) 6
Ni N1C 2.138(2) 6
Ni N1C 2.138(2) .
N1A C1A 1.479(3) .
N1B C1B 1.475(3) .
N1C C1C 1.475(3) .
C1A C1B 1.524(3) 6
C1B C1A 1.524(3) 6
C1C C1C 1.518(5) 6
N2 O1A 1.243(3) .
N2 O1B 1.251(3) .
N2 O1C 1.256(3) .
